data_2017324
loop_
_publ_author_name
'Rauscher, Japheth F.'
'Condron, Cathie L.'
'Beault, Tanya'
'Kauzlarich, Susan M.'
'Jensen, Newell'
'Klavins, Peter'
'MaQuilon, Samuel'
'Fisk, Zachary'
'Olmstead, Marilyn M.'

_publ_section_title
;
 Flux growth and structure of two compounds with the EuIn~2~P~2~
 structure type, <i>A</i>In~2~P~2~ (<i>A</i> = Ca and Sr), and a new
 structure type, BaIn~2~P~2~
;
_journal_coeditor_code FA3198
_journal_issue 10
_journal_name_full 'Acta Crystallographica Section C'
_journal_page_first i69
_journal_page_last i73
_journal_paper_doi 10.1107/S0108270109035987
_journal_volume 65
_journal_year 2009
_chemical_formula_iupac 'Sr In2 P2'
_chemical_formula_moiety '2(In P), Sr'
_chemical_formula_sum 'In2 P2 Sr'
_chemical_formula_weight 379.20
_chemical_name_common SrIn~2~P~2~
_chemical_name_systematic
;
strontium indium phosphide
;
_space_group_IT_number 194
_symmetry_cell_setting hexagonal
_symmetry_space_group_name_Hall '-P 6c 2c'
_symmetry_space_group_name_H-M 'P 63/m m c'
_atom_sites_solution_primary direct
_atom_sites_solution_secondary difmap
_audit_creation_method SHELXL-97
_cell_angle_alpha 90.00
_cell_angle_beta 90.00
_cell_angle_gamma 120.00
_cell_formula_units_Z 2
_cell_length_a 4.0945(16)
_cell_length_b 4.0945(16)
_cell_length_c 17.812(7)
_cell_measurement_reflns_used 1023
_cell_measurement_temperature 90(2)
_cell_measurement_theta_max 31.3
_cell_measurement_theta_min 4.5
_cell_volume 258.61(18)
_computing_cell_refinement 'SAINT (Bruker, 2003)'
_computing_data_collection 'SMART (Bruker, 2003)'
_computing_data_reduction 'SAINT (Bruker, 2003)'
_computing_molecular_graphics 'SHELXTL (Sheldrick, 2008)'
_computing_publication_material 'SHELXL97 (Sheldrick, 2008)'
_computing_structure_refinement 'SHELXL97 (Sheldrick, 2008)'
_computing_structure_solution 'SHELXS97 (Sheldrick, 2008)'
_diffrn_ambient_temperature 90(2)
_diffrn_detector_area_resol_mean 8.3
_diffrn_measured_fraction_theta_full 1.00
_diffrn_measured_fraction_theta_max 1.00
_diffrn_measurement_device_type 'Bruker SMART 1000'
_diffrn_measurement_method \w
_diffrn_radiation_monochromator graphite
_diffrn_radiation_source 'sealed tube'
_diffrn_radiation_type MoK\a
_diffrn_radiation_wavelength 0.71073
_diffrn_reflns_av_R_equivalents 0.0349
_diffrn_reflns_av_sigmaI/netI 0.0126
_diffrn_reflns_limit_h_max 5
_diffrn_reflns_limit_h_min -5
_diffrn_reflns_limit_k_max 5
_diffrn_reflns_limit_k_min -5
_diffrn_reflns_limit_l_max 25
_diffrn_reflns_limit_l_min -25
_diffrn_reflns_number 3694
_diffrn_reflns_theta_full 30.49
_diffrn_reflns_theta_max 30.49
_diffrn_reflns_theta_min 2.29
_exptl_absorpt_coefficient_mu 19.55
_exptl_absorpt_correction_T_max 0.057
_exptl_absorpt_correction_T_min 0.014
_exptl_absorpt_correction_type multi-scan
_exptl_absorpt_process_details '(SADABS; Sheldrick, 2003)'
_exptl_crystal_colour black
_exptl_crystal_density_diffrn 4.870
_exptl_crystal_density_method 'not measured'
_exptl_crystal_description plate
_exptl_crystal_F_000 332
_exptl_crystal_size_max 0.34
_exptl_crystal_size_mid 0.24
_exptl_crystal_size_min 0.19
_refine_diff_density_max 0.604
_refine_diff_density_min -0.775
_refine_ls_extinction_coef 0.0236(15)
_refine_ls_extinction_expression Fc^*^=kFc[1+0.001xFc^2^\l^3^/sin(2\q)]^-1/4^
_refine_ls_extinction_method 'SHELXL97 (Sheldrick, 2008)'
_refine_ls_goodness_of_fit_ref 1.251
_refine_ls_matrix_type full
_refine_ls_number_parameters 10
_refine_ls_number_reflns 189
_refine_ls_number_restraints 0
_refine_ls_restrained_S_all 1.251
_refine_ls_R_factor_all 0.0171
_refine_ls_R_factor_gt 0.0146
_refine_ls_shift/su_max 0.000
_refine_ls_shift/su_mean 0.000
_refine_ls_structure_factor_coef Fsqd
_refine_ls_weighting_details 'calc w=1/[\s^2^(Fo^2^)+(0.0168P)^2^+0.5106P] where P=(Fo^2^+2Fc^2^)/3'
_refine_ls_weighting_scheme calc
_refine_ls_wR_factor_gt 0.0344
_refine_ls_wR_factor_ref 0.0367
_reflns_number_gt 168
_reflns_number_total 189
_reflns_threshold_expression I>2\s(I)
_cod_data_source_file fa3198.cif
_cod_data_source_block SrIn2P2
_cod_database_code 2017324
_cod_database_fobs_code 2017324

loop_
_symmetry_equiv_pos_as_xyz
'x, y, z'
'-y, x-y, z'
'-x+y, -x, z'
'-x, -y, z+1/2'
'y, -x+y, z+1/2'
'x-y, x, z+1/2'
'y, x, -z'
'x-y, -y, -z'
'-x, -x+y, -z'
'-y, -x, -z+1/2'
'-x+y, y, -z+1/2'
'x, x-y, -z+1/2'
'-x, -y, -z'
'y, -x+y, -z'
'x-y, x, -z'
'x, y, -z-1/2'
'-y, x-y, -z-1/2'
'-x+y, -x, -z-1/2'
'-y, -x, z'
'-x+y, y, z'
'x, x-y, z'
'y, x, z-1/2'
'x-y, -y, z-1/2'
'-x, -x+y, z-1/2'

loop_
_atom_site_type_symbol
_atom_site_label
_atom_site_fract_x
_atom_site_fract_y
_atom_site_fract_z
_atom_site_U_iso_or_equiv
_atom_site_adp_type
_atom_site_calc_flag
_atom_site_refinement_flags
_atom_site_occupancy
_atom_site_disorder_assembly
_atom_site_disorder_group
Sr Sr1 0.0000 0.0000 0.5000 0.00493(19) Uani d S 1 . .
In In1 0.6667 0.3333 0.32753(2) 0.00542(16) Uani d S 1 . .
P P1 0.3333 0.6667 0.39116(8) 0.0053(3) Uani d S 1 . .

loop_
_atom_site_aniso_label
_atom_site_aniso_U_11
_atom_site_aniso_U_22
_atom_site_aniso_U_33
_atom_site_aniso_U_12
_atom_site_aniso_U_13
_atom_site_aniso_U_23
Sr1 0.0050(2) 0.0050(2) 0.0047(3) 0.00252(12) 0.000 0.000
In1 0.00595(19) 0.00595(19) 0.0044(2) 0.00297(9) 0.000 0.000
P1 0.0048(4) 0.0048(4) 0.0062(6) 0.0024(2) 0.000 0.000

loop_
_atom_type_symbol
_atom_type_description
_atom_type_scat_dispersion_real
_atom_type_scat_dispersion_imag
_atom_type_scat_source
P P 0.1023 0.0942 'International Tables Vol C Tables 4.2.6.8 and 6.1.1.4'
Sr Sr -1.5307 3.2498 'International Tables Vol C Tables 4.2.6.8 and 6.1.1.4'
In In -0.7276 1.3100 'International Tables Vol C Tables 4.2.6.8 and 6.1.1.4'

loop_
_geom_angle_atom_site_label_1
_geom_angle_atom_site_label_2
_geom_angle_atom_site_label_3
_geom_angle_site_symmetry_1
_geom_angle_site_symmetry_3
_geom_angle
_geom_angle_publ_flag
P1 Sr1 P1 . 13_666 95.92(4) y
P1 Sr1 In1 . 13_666 91.77(4) ?
In1 Sr1 In1 13_666 13_556 63.76(3) ?
P1 Sr1 In1 . . 42.411(17) ?
P1 In1 P1 1_655 . 102.69(4) y
P1 In1 In1 . 16_556 115.62(3) y
In1 In1 Sr1 16_556 1_665 142.421(16) ?
P1 In1 Sr1 . 1_655 101.96(4) ?
Sr1 In1 Sr1 1_665 1_655 63.76(3) ?
P1 In1 Sr1 . . 51.86(2) ?
In1 P1 In1 1_565 . 102.69(4) y
In1 P1 Sr1 . 1_565 166.26(5) ?
In1 P1 Sr1 . . 85.73(2) ?
Sr1 P1 Sr1 1_565 . 84.08(4) ?

loop_
_geom_bond_atom_site_label_1
_geom_bond_atom_site_label_2
_geom_bond_site_symmetry_2
_geom_bond_distance
_geom_bond_publ_flag
Sr1 P1 . 3.0572(12) y
Sr1 In1 . 3.8763(11) ?
In1 P1 . 2.6216(11) y
In1 In1 16_556 2.7620(13) y
